data_7050824
loop_
_publ_author_name
'Dong, Guo'
'Cheng, He'
'Chun-Ying, Duan'
'Chun-Qi, Qian'
'Qing-Jin, Meng'

_publ_section_title
;
 The synthesis and structural characterisation of helical silver(i)
 complexes with short bis(pyridylimine) ligands
;
_journal_issue 6
_journal_name_full 'New Journal of Chemistry'
_journal_page_first 796
_journal_paper_doi 10.1039/b111661b
_journal_volume 26
_journal_year 2002
_chemical_formula_sum 'C14 H14 N4'
_chemical_formula_weight 238.29
_chemical_name_systematic
; 
? 
;
_space_group_IT_number 14
_symmetry_cell_setting monoclinic
_symmetry_space_group_name_Hall '-P 2ybc'
_symmetry_space_group_name_H-M 'P 1 21/c 1'
_atom_sites_solution_hydrogens geom
_atom_sites_solution_primary direct
_atom_sites_solution_secondary difmap
_audit_creation_method SHELXL-97
_cell_angle_alpha 90.00
_cell_angle_beta 96.154(2)
_cell_angle_gamma 90.00
_cell_formula_units_Z 12
_cell_length_a 8.5633(9)
_cell_length_b 18.779(2)
_cell_length_c 24.041(3)
_cell_measurement_reflns_used 5116
_cell_measurement_temperature 293(2)
_cell_measurement_theta_max 23.708
_cell_measurement_theta_min 2.325
_cell_volume 3843.8(7)
_computing_cell_refinement 'Bruker SMART'
_computing_data_collection 'Bruker SMART'
_computing_data_reduction 'Bruker SAINT'
_computing_molecular_graphics 'Bruker SHELXTL'
_computing_publication_material 'Bruker SHELXTL'
_computing_structure_refinement 'Bruker SHELXTL'
_computing_structure_solution 'Bruker SHELXTL'
_diffrn_ambient_temperature 293(2)
_diffrn_measured_fraction_theta_full 0.997
_diffrn_measured_fraction_theta_max 0.997
_diffrn_measurement_device_type 'CCD area detector'
_diffrn_measurement_method 'phi and omega scans'
_diffrn_radiation_monochromator graphite
_diffrn_radiation_source 'fine-focus sealed tube'
_diffrn_radiation_type MoK\a
_diffrn_radiation_wavelength 0.71073
_diffrn_reflns_av_R_equivalents 0.0843
_diffrn_reflns_av_sigmaI/netI 0.0663
_diffrn_reflns_limit_h_max 10
_diffrn_reflns_limit_h_min -9
_diffrn_reflns_limit_k_max 22
_diffrn_reflns_limit_k_min -20
_diffrn_reflns_limit_l_max 24
_diffrn_reflns_limit_l_min -28
_diffrn_reflns_number 19507
_diffrn_reflns_theta_full 24.99
_diffrn_reflns_theta_max 24.99
_diffrn_reflns_theta_min 1.70
_exptl_absorpt_coefficient_mu 0.077
_exptl_absorpt_correction_type none
_exptl_crystal_colour pale-yellow
_exptl_crystal_density_diffrn 1.235
_exptl_crystal_density_method 'not measured'
_exptl_crystal_description prism
_exptl_crystal_F_000 1512
_exptl_crystal_size_max 0.4
_exptl_crystal_size_mid 0.3
_exptl_crystal_size_min 0.3
_refine_diff_density_max 0.197
_refine_diff_density_min -0.238
_refine_diff_density_rms 0.043
_refine_ls_extinction_coef 0.0103(8)
_refine_ls_extinction_expression Fc^*^=kFc[1+0.001xFc^2^\l^3^/sin(2\q)]^-1/4^
_refine_ls_extinction_method SHELXL
_refine_ls_goodness_of_fit_ref 1.016
_refine_ls_hydrogen_treatment mixed
_refine_ls_matrix_type full
_refine_ls_number_parameters 494
_refine_ls_number_reflns 6748
_refine_ls_number_restraints 0
_refine_ls_restrained_S_all 1.016
_refine_ls_R_factor_all 0.0937
_refine_ls_R_factor_gt 0.0628
_refine_ls_shift/su_max 0.001
_refine_ls_shift/su_mean 0.000
_refine_ls_structure_factor_coef Fsqd
_refine_ls_weighting_details 'calc w=1/[\s^2^(Fo^2^)+(0.0750P)^2^+0.0000P] where P=(Fo^2^+2Fc^2^)/3'
_refine_ls_weighting_scheme calc
_refine_ls_wR_factor_gt 0.1573
_refine_ls_wR_factor_ref 0.1675
_reflns_number_gt 4016
_reflns_number_total 6748
_reflns_threshold_expression >2sigma(I)
_cod_data_source_file b111661b.txt
_cod_data_source_block ligand_L
_cod_depositor_comments
;
The following automatic conversions were performed:
'_symmetry_cell_setting' value 'Monoclinic' changed to 'monoclinic'
according to '/home/saulius/struct/CIF-dictionaries/cif_core.dic'
dictionary named 'cif_core.dic' version 2.4.1 from 2010-06-29.

Automatic conversion script
Id: cif_fix_enum 1527 2010-12-29 10:47:43Z saulius 
;
_cod_original_cell_volume 3843.9(7)
_cod_original_sg_symbol_H-M 'P21/c  '
_cod_database_code 7050824

loop_
_symmetry_equiv_pos_as_xyz
'x, y, z'
'-x, y+1/2, -z+1/2'
'-x, -y, -z'
'x, -y-1/2, z-1/2'

loop_
_atom_site_label
_atom_site_type_symbol
_atom_site_fract_x
_atom_site_fract_y
_atom_site_fract_z
_atom_site_U_iso_or_equiv
_atom_site_adp_type
_atom_site_occupancy
_atom_site_symmetry_multiplicity
_atom_site_calc_flag
_atom_site_refinement_flags
_atom_site_disorder_assembly
_atom_site_disorder_group
N1 N 0.0649(2) 0.29335(10) 0.32388(8) 0.0789(5) Uani 1 1 d . . .
N2 N 0.2269(2) 0.41588(9) 0.23488(7) 0.0689(5) Uani 1 1 d . . .
N3 N 0.37225(19) 0.44725(10) 0.23229(7) 0.0682(5) Uani 1 1 d . . .
N4 N 0.5345(2) 0.61878(10) 0.22657(8) 0.0772(5) Uani 1 1 d . . .
N5 N 0.0019(3) 0.41501(10) 0.45833(8) 0.0842(6) Uani 1 1 d . . .
N6 N 0.2025(2) 0.53378(9) 0.37765(8) 0.0752(5) Uani 1 1 d . . .
N7 N 0.3494(2) 0.56342(10) 0.37776(8) 0.0755(5) Uani 1 1 d . . .
N8 N 0.5064(2) 0.73169(10) 0.35049(8) 0.0754(5) Uani 1 1 d . . .
N9 N -0.3566(2) 1.24225(10) 0.49631(7) 0.0767(5) Uani 1 1 d . . .
N10 N -0.1667(2) 1.10988(10) 0.42582(8) 0.0760(5) Uani 1 1 d . . .
N11 N -0.0158(2) 1.08252(10) 0.42587(8) 0.0778(5) Uani 1 1 d . . .
N12 N 0.1597(2) 0.91759(9) 0.40231(8) 0.0727(5) Uani 1 1 d . . .
C1 C -0.0682(4) 0.25890(13) 0.32797(12) 0.0939(8) Uani 1 1 d . . .
H1A H -0.0717 0.2280 0.3580 0.113 Uiso 1 1 calc R . .
C2 C -0.1997(3) 0.26533(13) 0.29164(13) 0.0902(8) Uani 1 1 d . . .
H2A H -0.2910 0.2407 0.2971 0.108 Uiso 1 1 calc R . .
C3 C -0.1936(3) 0.30897(13) 0.24692(11) 0.0842(7) Uani 1 1 d . . .
H3A H -0.2810 0.3144 0.2208 0.101 Uiso 1 1 calc R . .
C4 C -0.0584(3) 0.34475(11) 0.24060(9) 0.0705(6) Uani 1 1 d . . .
H4A H -0.0523 0.3744 0.2099 0.085 Uiso 1 1 calc R . .
C5 C 0.0694(2) 0.33663(10) 0.28005(9) 0.0595(5) Uani 1 1 d . . .
C6 C 0.2185(2) 0.37494(10) 0.27666(9) 0.0593(5) Uani 1 1 d . . .
C7 C 0.3734(2) 0.51514(11) 0.22896(8) 0.0574(5) Uani 1 1 d . . .
C8 C 0.5291(2) 0.54761(11) 0.22621(8) 0.0586(5) Uani 1 1 d . . .
C9 C 0.6624(3) 0.50776(12) 0.22454(10) 0.0759(6) Uani 1 1 d . . .
H9A H 0.6557 0.4583 0.2243 0.091 Uiso 1 1 calc R . .
C10 C 0.8039(3) 0.53961(16) 0.22321(11) 0.0921(8) Uani 1 1 d . . .
H10A H 0.8941 0.5125 0.2215 0.111 Uiso 1 1 calc R . .
C11 C 0.8117(3) 0.61210(15) 0.22451(11) 0.0913(8) Uani 1 1 d . . .
H11A H 0.9072 0.6357 0.2245 0.110 Uiso 1 1 calc R . .
C12 C 0.6749(3) 0.64892(14) 0.22576(11) 0.0896(8) Uani 1 1 d . . .
H12A H 0.6801 0.6984 0.2261 0.108 Uiso 1 1 calc R . .
C13 C -0.1388(4) 0.38449(13) 0.45649(12) 0.0923(8) Uani 1 1 d . . .
H13A H -0.1579 0.3552 0.4862 0.111 Uiso 1 1 calc R . .
C14 C -0.2564(3) 0.39287(13) 0.41463(13) 0.0903(8) Uani 1 1 d . . .
H14A H -0.3531 0.3708 0.4159 0.108 Uiso 1 1 calc R . .
C15 C -0.2282(3) 0.43444(13) 0.37090(11) 0.0895(7) Uani 1 1 d . . .
H15A H -0.3053 0.4407 0.3410 0.107 Uiso 1 1 calc R . .
C16 C -0.0864(3) 0.46702(12) 0.37101(10) 0.0779(7) Uani 1 1 d . . .
H16A H -0.0667 0.4966 0.3415 0.094 Uiso 1 1 calc R . .
C17 C 0.0278(3) 0.45608(10) 0.41498(9) 0.0647(6) Uani 1 1 d . . .
C18 C 0.1830(3) 0.49000(11) 0.41702(9) 0.0669(6) Uani 1 1 d . . .
C19 C 0.3508(2) 0.63050(12) 0.36942(8) 0.0624(5) Uani 1 1 d . . .
C20 C 0.5073(2) 0.66349(12) 0.36684(8) 0.0641(6) Uani 1 1 d . . .
C21 C 0.6433(3) 0.62767(14) 0.38232(11) 0.0834(7) Uani 1 1 d . . .
H21A H 0.6402 0.5801 0.3928 0.100 Uiso 1 1 calc R . .
C22 C 0.7836(3) 0.66156(18) 0.38237(14) 0.1127(10) Uani 1 1 d . . .
H22A H 0.8770 0.6380 0.3938 0.135 Uiso 1 1 calc R . .
C23 C 0.7849(3) 0.73067(17) 0.36534(13) 0.1086(10) Uani 1 1 d . . .
H23A H 0.8792 0.7550 0.3644 0.130 Uiso 1 1 calc R . .
C24 C 0.6445(3) 0.76377(14) 0.34956(11) 0.0898(7) Uani 1 1 d . . .
H24A H 0.6459 0.8109 0.3376 0.108 Uiso 1 1 calc R . .
C25 C -0.4975(3) 1.27175(14) 0.49559(10) 0.0871(7) Uani 1 1 d . . .
H25A H -0.5120 1.3051 0.5232 0.104 Uiso 1 1 calc R . .
C26 C -0.6223(3) 1.25695(13) 0.45757(11) 0.0814(7) Uani 1 1 d . . .
H26A H -0.7198 1.2778 0.4600 0.098 Uiso 1 1 calc R . .
C27 C -0.5994(3) 1.21067(13) 0.41602(11) 0.0877(7) Uani 1 1 d . . .
H27A H -0.6805 1.2000 0.3884 0.105 Uiso 1 1 calc R . .
C28 C -0.4549(3) 1.17990(12) 0.41544(10) 0.0771(6) Uani 1 1 d . . .
H28A H -0.4375 1.1479 0.3872 0.093 Uiso 1 1 calc R . .
C29 C -0.3355(2) 1.19592(10) 0.45615(9) 0.0603(5) Uani 1 1 d . . .
C30 C -0.1781(2) 1.16320(11) 0.45790(9) 0.0616(5) Uani 1 1 d . . .
C31 C -0.0083(2) 1.01553(12) 0.41869(8) 0.0620(5) Uani 1 1 d . . .
C33 C 0.2831(3) 1.02558(13) 0.43172(10) 0.0818(7) Uani 1 1 d . . .
H33A H 0.2741 1.0729 0.4423 0.098 Uiso 1 1 calc R . .
C32 C 0.1508(2) 0.98574(11) 0.41743(8) 0.0608(5) Uani 1 1 d . . .
C34 C 0.4277(3) 0.99589(14) 0.43040(12) 0.0963(8) Uani 1 1 d . . .
H34A H 0.5180 1.0227 0.4398 0.116 Uiso 1 1 calc R . .
C35 C 0.4379(3) 0.92592(14) 0.41502(11) 0.0864(7) Uani 1 1 d . . .
H35A H 0.5348 0.9041 0.4137 0.104 Uiso 1 1 calc R . .
C36 C 0.3026(3) 0.88960(12) 0.40186(10) 0.0797(7) Uani 1 1 d . . .
H36A H 0.3097 0.8420 0.3918 0.096 Uiso 1 1 calc R . .
C101 C 0.3508(3) 0.36583(13) 0.32183(10) 0.0882(8) Uani 1 1 d . . .
H10B H 0.3778 0.4112 0.3386 0.132 Uiso 1 1 calc R . .
H10C H 0.4402 0.3465 0.3062 0.132 Uiso 1 1 calc R . .
H10D H 0.3193 0.3340 0.3498 0.132 Uiso 1 1 calc R . .
C102 C 0.2327(2) 0.56085(12) 0.22938(10) 0.0779(7) Uani 1 1 d . . .
H10E H 0.1579 0.5488 0.1981 0.117 Uiso 1 1 calc R . .
H10F H 0.2625 0.6099 0.2267 0.117 Uiso 1 1 calc R . .
H10G H 0.1863 0.5534 0.2635 0.117 Uiso 1 1 calc R . .
C103 C 0.3068(3) 0.47242(14) 0.46311(10) 0.0918(8) Uani 1 1 d . . .
H10H H 0.4074 0.4717 0.4489 0.138 Uiso 1 1 calc R . .
H10I H 0.2857 0.4265 0.4782 0.138 Uiso 1 1 calc R . .
H10J H 0.3072 0.5077 0.4920 0.138 Uiso 1 1 calc R . .
C104 C 0.2097(3) 0.67585(12) 0.36435(11) 0.0862(7) Uani 1 1 d . . .
H10K H 0.1250 0.6513 0.3430 0.129 Uiso 1 1 calc R . .
H10L H 0.2314 0.7194 0.3458 0.129 Uiso 1 1 calc R . .
H10M H 0.1807 0.6864 0.4010 0.129 Uiso 1 1 calc R . .
C105 C -0.0463(3) 1.19355(12) 0.49567(10) 0.0828(7) Uani 1 1 d . . .
H10N H 0.0513 1.1747 0.4859 0.124 Uiso 1 1 calc R . .
H10O H -0.0589 1.1811 0.5337 0.124 Uiso 1 1 calc R . .
H10P H -0.0462 1.2444 0.4919 0.124 Uiso 1 1 calc R . .
C106 C -0.1448(2) 0.96703(12) 0.41311(10) 0.0776(6) Uani 1 1 d . . .
H10Q H -0.2363 0.9925 0.3974 0.116 Uiso 1 1 calc R . .
H10R H -0.1621 0.9490 0.4493 0.116 Uiso 1 1 calc R . .
H10S H -0.1247 0.9281 0.3890 0.116 Uiso 1 1 calc R . .

loop_
_atom_site_aniso_label
_atom_site_aniso_U_11
_atom_site_aniso_U_22
_atom_site_aniso_U_33
_atom_site_aniso_U_23
_atom_site_aniso_U_13
_atom_site_aniso_U_12
N1 0.0825(14) 0.0679(11) 0.0874(14) 0.0136(10) 0.0149(11) -0.0028(11)
N2 0.0580(11) 0.0681(11) 0.0790(12) 0.0068(10) 0.0005(9) -0.0136(9)
N3 0.0513(11) 0.0686(12) 0.0844(12) 0.0078(9) 0.0063(9) -0.0080(9)
N4 0.0695(13) 0.0717(12) 0.0885(13) 0.0096(10) 0.0002(10) -0.0120(11)
N5 0.0915(16) 0.0719(12) 0.0866(14) 0.0101(11) -0.0021(11) -0.0084(12)
N6 0.0628(12) 0.0696(11) 0.0886(13) 0.0095(10) -0.0132(10) -0.0076(10)
N7 0.0614(12) 0.0707(12) 0.0908(13) 0.0081(10) -0.0085(10) -0.0009(10)
N8 0.0656(13) 0.0747(12) 0.0870(13) 0.0037(10) 0.0136(10) -0.0019(11)
N9 0.0776(14) 0.0863(13) 0.0659(11) -0.0015(10) 0.0066(10) 0.0151(11)
N10 0.0622(12) 0.0739(12) 0.0906(14) -0.0053(10) 0.0021(10) 0.0107(10)
N11 0.0581(12) 0.0754(13) 0.0996(14) -0.0084(11) 0.0073(10) 0.0089(10)
N12 0.0624(12) 0.0700(12) 0.0861(13) -0.0011(10) 0.0099(10) 0.0070(10)
C1 0.097(2) 0.0772(16) 0.113(2) 0.0187(15) 0.0334(18) -0.0093(17)
C2 0.0791(19) 0.0678(15) 0.129(2) -0.0089(16) 0.0340(18) -0.0164(15)
C3 0.0713(16) 0.0762(15) 0.1036(19) -0.0123(14) 0.0023(14) -0.0165(14)
C4 0.0639(14) 0.0672(13) 0.0791(15) -0.0004(11) 0.0021(12) -0.0158(12)
C5 0.0613(14) 0.0495(11) 0.0676(13) -0.0039(10) 0.0062(11) -0.0012(11)
C6 0.0577(13) 0.0505(11) 0.0683(13) -0.0019(10) 0.0010(10) 0.0005(10)
C7 0.0499(13) 0.0672(13) 0.0541(11) 0.0050(10) 0.0004(9) -0.0023(11)
C8 0.0548(13) 0.0655(13) 0.0545(12) 0.0056(10) 0.0016(9) -0.0058(11)
C9 0.0549(14) 0.0746(14) 0.0982(17) 0.0046(13) 0.0089(12) -0.0037(13)
C10 0.0563(16) 0.103(2) 0.118(2) 0.0064(16) 0.0130(14) -0.0096(15)
C11 0.0628(17) 0.108(2) 0.1026(19) 0.0138(16) 0.0049(14) -0.0231(16)
C12 0.0780(18) 0.0759(16) 0.112(2) 0.0158(14) -0.0025(15) -0.0222(15)
C13 0.100(2) 0.0751(16) 0.102(2) 0.0162(15) 0.0147(17) -0.0097(16)
C14 0.0760(18) 0.0764(16) 0.117(2) -0.0016(16) 0.0031(17) -0.0131(14)
C15 0.0788(18) 0.0868(17) 0.0983(19) 0.0033(15) -0.0125(14) -0.0151(15)
C16 0.0732(16) 0.0762(15) 0.0805(16) 0.0087(12) -0.0098(13) -0.0104(13)
C17 0.0710(15) 0.0504(11) 0.0704(14) -0.0033(11) -0.0024(11) 0.0007(11)
C18 0.0691(15) 0.0566(12) 0.0714(14) -0.0037(11) -0.0085(11) 0.0060(11)
C19 0.0515(13) 0.0723(14) 0.0619(13) 0.0006(10) -0.0004(10) 0.0012(11)
C20 0.0596(14) 0.0711(14) 0.0614(13) -0.0019(11) 0.0054(10) 0.0037(12)
C21 0.0542(15) 0.0830(16) 0.1136(19) 0.0064(14) 0.0120(13) 0.0077(13)
C22 0.0615(18) 0.121(2) 0.156(3) 0.018(2) 0.0147(17) 0.0059(18)
C23 0.0642(19) 0.118(2) 0.147(3) -0.001(2) 0.0281(17) -0.0125(18)
C24 0.0800(18) 0.0830(16) 0.110(2) 0.0029(14) 0.0258(15) -0.0084(16)
C25 0.0870(19) 0.0989(18) 0.0767(16) -0.0091(14) 0.0155(14) 0.0227(16)
C26 0.0667(16) 0.0832(16) 0.0959(18) 0.0097(15) 0.0157(14) 0.0121(14)
C27 0.0753(18) 0.0791(16) 0.1032(19) -0.0029(15) -0.0153(14) 0.0115(14)
C28 0.0735(16) 0.0691(14) 0.0854(16) -0.0127(12) -0.0070(13) 0.0130(13)
C29 0.0655(14) 0.0565(12) 0.0588(12) 0.0075(10) 0.0057(11) 0.0019(11)
C30 0.0626(14) 0.0568(12) 0.0649(13) 0.0101(10) 0.0050(11) 0.0032(11)
C31 0.0583(14) 0.0718(14) 0.0551(12) -0.0003(10) 0.0023(10) 0.0069(12)
C33 0.0611(15) 0.0772(15) 0.1071(19) -0.0177(14) 0.0084(13) 0.0001(13)
C32 0.0557(14) 0.0679(13) 0.0589(12) 0.0010(10) 0.0063(10) 0.0000(11)
C34 0.0591(17) 0.0955(19) 0.134(2) -0.0188(17) 0.0110(15) -0.0025(15)
C35 0.0603(16) 0.0894(18) 0.1104(19) -0.0026(15) 0.0137(14) 0.0076(15)
C36 0.0766(17) 0.0664(14) 0.0971(17) -0.0041(12) 0.0138(14) 0.0101(14)
C101 0.0707(16) 0.0884(17) 0.0999(18) 0.0214(14) -0.0169(14) -0.0076(14)
C102 0.0583(14) 0.0799(15) 0.0942(17) 0.0059(13) 0.0021(12) 0.0007(12)
C103 0.0841(18) 0.1013(18) 0.0849(17) 0.0086(14) -0.0140(14) 0.0052(15)
C104 0.0588(15) 0.0757(15) 0.124(2) 0.0082(14) 0.0090(14) 0.0013(13)
C105 0.0697(15) 0.0815(15) 0.0948(17) -0.0047(13) -0.0017(13) 0.0019(13)
C106 0.0551(14) 0.0808(15) 0.0963(17) 0.0016(13) 0.0054(12) 0.0002(13)

loop_
_atom_type_symbol
_atom_type_description
_atom_type_scat_dispersion_real
_atom_type_scat_dispersion_imag
_atom_type_scat_source
C C 0.0033 0.0016 'International Tables Vol C Tables 4.2.6.8 and 6.1.1.4'
H H 0.0000 0.0000 'International Tables Vol C Tables 4.2.6.8 and 6.1.1.4'
N N 0.0061 0.0033 'International Tables Vol C Tables 4.2.6.8 and 6.1.1.4'

loop_
_geom_angle_atom_site_label_1
_geom_angle_atom_site_label_2
_geom_angle_atom_site_label_3
_geom_angle
_geom_angle_site_symmetry_1
_geom_angle_site_symmetry_3
_geom_angle_publ_flag
C1 N1 C5 117.0(2) . . ?
C6 N2 N3 114.81(17) . . ?
C7 N3 N2 116.12(17) . . ?
C12 N4 C8 117.1(2) . . ?
C13 N5 C17 116.7(2) . . ?
C18 N6 N7 116.77(18) . . ?
C19 N7 N6 115.03(18) . . ?
C24 N8 C20 117.5(2) . . ?
C25 N9 C29 117.3(2) . . ?
C30 N10 N11 114.95(19) . . ?
C31 N11 N10 115.18(19) . . ?
C36 N12 C32 117.4(2) . . ?
N1 C1 C2 124.9(2) . . ?
N1 C1 H1A 117.6 . . ?
C2 C1 H1A 117.6 . . ?
C1 C2 C3 117.7(2) . . ?
C1 C2 H2A 121.2 . . ?
C3 C2 H2A 121.2 . . ?
C2 C3 C4 119.5(2) . . ?
C2 C3 H3A 120.3 . . ?
C4 C3 H3A 120.3 . . ?
C3 C4 C5 119.4(2) . . ?
C3 C4 H4A 120.3 . . ?
C5 C4 H4A 120.3 . . ?
N1 C5 C4 121.5(2) . . ?
N1 C5 C6 116.04(19) . . ?
C4 C5 C6 122.42(19) . . ?
N2 C6 C5 117.42(18) . . ?
N2 C6 C101 122.73(19) . . ?
C5 C6 C101 119.84(18) . . ?
N3 C7 C8 115.38(18) . . ?
N3 C7 C102 124.51(19) . . ?
C8 C7 C102 120.09(18) . . ?
N4 C8 C9 121.2(2) . . ?
N4 C8 C7 116.36(19) . . ?
C9 C8 C7 122.43(19) . . ?
C10 C9 C8 120.7(2) . . ?
C10 C9 H9A 119.7 . . ?
C8 C9 H9A 119.7 . . ?
C9 C10 C11 118.8(3) . . ?
C9 C10 H10A 120.6 . . ?
C11 C10 H10A 120.6 . . ?
C12 C11 C10 117.9(2) . . ?
C12 C11 H11A 121.1 . . ?
C10 C11 H11A 121.1 . . ?
N4 C12 C11 124.4(2) . . ?
N4 C12 H12A 117.8 . . ?
C11 C12 H12A 117.8 . . ?
N5 C13 C14 125.0(2) . . ?
N5 C13 H13A 117.5 . . ?
C14 C13 H13A 117.5 . . ?
C15 C14 C13 117.7(2) . . ?
C15 C14 H14A 121.1 . . ?
C13 C14 H14A 121.1 . . ?
C14 C15 C16 119.5(2) . . ?
C14 C15 H15A 120.3 . . ?
C16 C15 H15A 120.3 . . ?
C15 C16 C17 119.7(2) . . ?
C15 C16 H16A 120.1 . . ?
C17 C16 H16A 120.1 . . ?
N5 C17 C16 121.5(2) . . ?
N5 C17 C18 116.8(2) . . ?
C16 C17 C18 121.8(2) . . ?
N6 C18 C17 116.30(19) . . ?
N6 C18 C103 123.8(2) . . ?
C17 C18 C103 119.9(2) . . ?
N7 C19 C104 124.2(2) . . ?
N7 C19 C20 116.3(2) . . ?
C104 C19 C20 119.46(19) . . ?
N8 C20 C21 122.0(2) . . ?
N8 C20 C19 115.80(19) . . ?
C21 C20 C19 122.2(2) . . ?
C22 C21 C20 119.9(2) . . ?
C22 C21 H21A 120.0 . . ?
C20 C21 H21A 120.0 . . ?
C21 C22 C23 118.8(3) . . ?
C21 C22 H22A 120.6 . . ?
C23 C22 H22A 120.6 . . ?
C22 C23 C24 118.7(3) . . ?
C22 C23 H23A 120.6 . . ?
C24 C23 H23A 120.6 . . ?
N8 C24 C23 123.0(2) . . ?
N8 C24 H24A 118.5 . . ?
C23 C24 H24A 118.5 . . ?
N9 C25 C26 124.9(2) . . ?
N9 C25 H25A 117.5 . . ?
C26 C25 H25A 117.5 . . ?
C27 C26 C25 117.6(2) . . ?
C27 C26 H26A 121.2 . . ?
C25 C26 H26A 121.2 . . ?
C26 C27 C28 118.8(2) . . ?
C26 C27 H27A 120.6 . . ?
C28 C27 H27A 120.6 . . ?
C27 C28 C29 120.4(2) . . ?
C27 C28 H28A 119.8 . . ?
C29 C28 H28A 119.8 . . ?
N9 C29 C28 121.0(2) . . ?
N9 C29 C30 116.55(19) . . ?
C28 C29 C30 122.49(19) . . ?
N10 C30 C29 116.0(2) . . ?
N10 C30 C105 124.7(2) . . ?
C29 C30 C105 119.27(19) . . ?
N11 C31 C106 124.8(2) . . ?
N11 C31 C32 115.9(2) . . ?
C106 C31 C32 119.19(19) . . ?
C34 C33 C32 120.0(2) . . ?
C34 C33 H33A 120.0 . . ?
C32 C33 H33A 120.0 . . ?
N12 C32 C33 121.5(2) . . ?
N12 C32 C31 116.7(2) . . ?
C33 C32 C31 121.9(2) . . ?
C33 C34 C35 118.9(2) . . ?
C33 C34 H34A 120.5 . . ?
C35 C34 H34A 120.5 . . ?
C36 C35 C34 118.0(2) . . ?
C36 C35 H35A 121.0 . . ?
C34 C35 H35A 121.0 . . ?
N12 C36 C35 124.3(2) . . ?
N12 C36 H36A 117.9 . . ?
C35 C36 H36A 117.9 . . ?
C6 C101 H10B 109.5 . . ?
C6 C101 H10C 109.5 . . ?
H10B C101 H10C 109.5 . . ?
C6 C101 H10D 109.5 . . ?
H10B C101 H10D 109.5 . . ?
H10C C101 H10D 109.5 . . ?
C7 C102 H10E 109.5 . . ?
C7 C102 H10F 109.5 . . ?
H10E C102 H10F 109.5 . . ?
C7 C102 H10G 109.5 . . ?
H10E C102 H10G 109.5 . . ?
H10F C102 H10G 109.5 . . ?
C18 C103 H10H 109.5 . . ?
C18 C103 H10I 109.5 . . ?
H10H C103 H10I 109.5 . . ?
C18 C103 H10J 109.5 . . ?
H10H C103 H10J 109.5 . . ?
H10I C103 H10J 109.5 . . ?
C19 C104 H10K 109.5 . . ?
C19 C104 H10L 109.5 . . ?
H10K C104 H10L 109.5 . . ?
C19 C104 H10M 109.5 . . ?
H10K C104 H10M 109.5 . . ?
H10L C104 H10M 109.5 . . ?
C30 C105 H10N 109.5 . . ?
C30 C105 H10O 109.5 . . ?
H10N C105 H10O 109.5 . . ?
C30 C105 H10P 109.5 . . ?
H10N C105 H10P 109.5 . . ?
H10O C105 H10P 109.5 . . ?
C31 C106 H10Q 109.5 . . ?
C31 C106 H10R 109.5 . . ?
H10Q C106 H10R 109.5 . . ?
C31 C106 H10S 109.5 . . ?
H10Q C106 H10S 109.5 . . ?
H10R C106 H10S 109.5 . . ?

loop_
_geom_bond_atom_site_label_1
_geom_bond_atom_site_label_2
_geom_bond_distance
_geom_bond_site_symmetry_2
_geom_bond_publ_flag
N1 C1 1.323(3) . ?
N1 C5 1.335(2) . ?
N2 C6 1.273(2) . ?
N2 N3 1.384(2) . ?
N3 C7 1.278(2) . ?
N4 C12 1.331(3) . ?
N4 C8 1.337(3) . ?
N5 C13 1.331(3) . ?
N5 C17 1.334(3) . ?
N6 C18 1.278(3) . ?
N6 N7 1.376(2) . ?
N7 C19 1.276(3) . ?
N8 C24 1.329(3) . ?
N8 C20 1.340(3) . ?
N9 C25 1.326(3) . ?
N9 C29 1.326(2) . ?
N10 C30 1.274(2) . ?
N10 N11 1.390(2) . ?
N11 C31 1.272(3) . ?
N12 C36 1.333(3) . ?
N12 C32 1.335(2) . ?
C1 C2 1.354(4) . ?
C1 H1A 0.9300 . ?
C2 C3 1.357(3) . ?
C2 H2A 0.9300 . ?
C3 C4 1.361(3) . ?
C3 H3A 0.9300 . ?
C4 C5 1.377(3) . ?
C4 H4A 0.9300 . ?
C5 C6 1.476(3) . ?
C6 C101 1.492(3) . ?
C7 C8 1.474(3) . ?
C7 C102 1.480(3) . ?
C8 C9 1.369(3) . ?
C9 C10 1.355(3) . ?
C9 H9A 0.9300 . ?
C10 C11 1.363(3) . ?
C10 H10A 0.9300 . ?
C11 C12 1.363(3) . ?
C11 H11A 0.9300 . ?
C12 H12A 0.9300 . ?
C13 C14 1.354(3) . ?
C13 H13A 0.9300 . ?
C14 C15 1.352(3) . ?
C14 H14A 0.9300 . ?
C15 C16 1.360(3) . ?
C15 H15A 0.9300 . ?
C16 C17 1.377(3) . ?
C16 H16A 0.9300 . ?
C17 C18 1.470(3) . ?
C18 C103 1.486(3) . ?
C19 C104 1.473(3) . ?
C19 C20 1.483(3) . ?
C20 C21 1.362(3) . ?
C21 C22 1.359(3) . ?
C21 H21A 0.9300 . ?
C22 C23 1.361(4) . ?
C22 H22A 0.9300 . ?
C23 C24 1.370(4) . ?
C23 H23A 0.9300 . ?
C24 H24A 0.9300 . ?
C25 C26 1.358(3) . ?
C25 H25A 0.9300 . ?
C26 C27 1.354(3) . ?
C26 H26A 0.9300 . ?
C27 C28 1.367(3) . ?
C27 H27A 0.9300 . ?
C28 C29 1.371(3) . ?
C28 H28A 0.9300 . ?
C29 C30 1.478(3) . ?
C30 C105 1.484(3) . ?
C31 C106 1.476(3) . ?
C31 C32 1.476(3) . ?
C33 C34 1.361(3) . ?
C33 C32 1.370(3) . ?
C33 H33A 0.9300 . ?
C34 C35 1.370(3) . ?
C34 H34A 0.9300 . ?
C35 C36 1.352(3) . ?
C35 H35A 0.9300 . ?
C36 H36A 0.9300 . ?
C101 H10B 0.9600 . ?
C101 H10C 0.9600 . ?
C101 H10D 0.9600 . ?
C102 H10E 0.9600 . ?
C102 H10F 0.9600 . ?
C102 H10G 0.9600 . ?
C103 H10H 0.9600 . ?
C103 H10I 0.9600 . ?
C103 H10J 0.9600 . ?
C104 H10K 0.9600 . ?
C104 H10L 0.9600 . ?
C104 H10M 0.9600 . ?
C105 H10N 0.9600 . ?
C105 H10O 0.9600 . ?
C105 H10P 0.9600 . ?
C106 H10Q 0.9600 . ?
C106 H10R 0.9600 . ?
C106 H10S 0.9600 . ?

loop_
_geom_torsion_atom_site_label_1
_geom_torsion_atom_site_label_2
_geom_torsion_atom_site_label_3
_geom_torsion_atom_site_label_4
_geom_torsion
_geom_torsion_site_symmetry_1
_geom_torsion_site_symmetry_2
_geom_torsion_site_symmetry_3
_geom_torsion_site_symmetry_4
_geom_torsion_publ_flag
C6 N2 N3 C7 -125.1(2) . . . . ?
C18 N6 N7 C19 -134.3(2) . . . . ?
C30 N10 N11 C31 147.0(2) . . . . ?
C5 N1 C1 C2 -1.1(4) . . . . ?
N1 C1 C2 C3 1.7(4) . . . . ?
C1 C2 C3 C4 -0.7(4) . . . . ?
C2 C3 C4 C5 -0.7(3) . . . . ?
C1 N1 C5 C4 -0.4(3) . . . . ?
C1 N1 C5 C6 179.48(19) . . . . ?
C3 C4 C5 N1 1.3(3) . . . . ?
C3 C4 C5 C6 -178.58(19) . . . . ?
N3 N2 C6 C5 -176.55(16) . . . . ?
N3 N2 C6 C101 4.7(3) . . . . ?
N1 C5 C6 N2 179.09(18) . . . . ?
C4 C5 C6 N2 -1.0(3) . . . . ?
N1 C5 C6 C101 -2.1(3) . . . . ?
C4 C5 C6 C101 177.8(2) . . . . ?
N2 N3 C7 C8 -179.97(15) . . . . ?
N2 N3 C7 C102 1.8(3) . . . . ?
C12 N4 C8 C9 -0.6(3) . . . . ?
C12 N4 C8 C7 178.09(18) . . . . ?
N3 C7 C8 N4 -175.59(18) . . . . ?
C102 C7 C8 N4 2.7(3) . . . . ?
N3 C7 C8 C9 3.1(3) . . . . ?
C102 C7 C8 C9 -178.6(2) . . . . ?
N4 C8 C9 C10 0.0(3) . . . . ?
C7 C8 C9 C10 -178.6(2) . . . . ?
C8 C9 C10 C11 1.1(4) . . . . ?
C9 C10 C11 C12 -1.5(4) . . . . ?
C8 N4 C12 C11 0.1(4) . . . . ?
C10 C11 C12 N4 0.9(4) . . . . ?
C17 N5 C13 C14 -0.9(4) . . . . ?
N5 C13 C14 C15 1.1(4) . . . . ?
C13 C14 C15 C16 -1.3(4) . . . . ?
C14 C15 C16 C17 1.4(4) . . . . ?
C13 N5 C17 C16 0.9(3) . . . . ?
C13 N5 C17 C18 179.8(2) . . . . ?
C15 C16 C17 N5 -1.2(4) . . . . ?
C15 C16 C17 C18 179.9(2) . . . . ?
N7 N6 C18 C17 -177.18(17) . . . . ?
N7 N6 C18 C103 2.6(3) . . . . ?
N5 C17 C18 N6 -174.47(19) . . . . ?
C16 C17 C18 N6 4.4(3) . . . . ?
N5 C17 C18 C103 5.7(3) . . . . ?
C16 C17 C18 C103 -175.4(2) . . . . ?
N6 N7 C19 C104 4.7(3) . . . . ?
N6 N7 C19 C20 -177.43(17) . . . . ?
C24 N8 C20 C21 0.3(3) . . . . ?
C24 N8 C20 C19 177.70(19) . . . . ?
N7 C19 C20 N8 171.13(19) . . . . ?
C104 C19 C20 N8 -10.9(3) . . . . ?
N7 C19 C20 C21 -11.5(3) . . . . ?
C104 C19 C20 C21 166.5(2) . . . . ?
N8 C20 C21 C22 1.2(4) . . . . ?
C19 C20 C21 C22 -176.1(2) . . . . ?
C20 C21 C22 C23 -1.7(4) . . . . ?
C21 C22 C23 C24 0.9(5) . . . . ?
C20 N8 C24 C23 -1.2(4) . . . . ?
C22 C23 C24 N8 0.5(4) . . . . ?
C29 N9 C25 C26 1.4(4) . . . . ?
N9 C25 C26 C27 -2.7(4) . . . . ?
C25 C26 C27 C28 2.0(4) . . . . ?
C26 C27 C28 C29 -0.2(4) . . . . ?
C25 N9 C29 C28 0.5(3) . . . . ?
C25 N9 C29 C30 -179.54(19) . . . . ?
C27 C28 C29 N9 -1.1(3) . . . . ?
C27 C28 C29 C30 179.0(2) . . . . ?
N11 N10 C30 C29 176.55(17) . . . . ?
N11 N10 C30 C105 -3.3(3) . . . . ?
N9 C29 C30 N10 167.70(18) . . . . ?
C28 C29 C30 N10 -12.3(3) . . . . ?
N9 C29 C30 C105 -12.5(3) . . . . ?
C28 C29 C30 C105 167.5(2) . . . . ?
N10 N11 C31 C106 -2.8(3) . . . . ?
N10 N11 C31 C32 178.75(16) . . . . ?
C36 N12 C32 C33 0.3(3) . . . . ?
C36 N12 C32 C31 -178.92(18) . . . . ?
C34 C33 C32 N12 0.4(4) . . . . ?
C34 C33 C32 C31 179.5(2) . . . . ?
N11 C31 C32 N12 -171.04(19) . . . . ?
C106 C31 C32 N12 10.4(3) . . . . ?
N11 C31 C32 C33 9.8(3) . . . . ?
C106 C31 C32 C33 -168.8(2) . . . . ?
C32 C33 C34 C35 -0.5(4) . . . . ?
C33 C34 C35 C36 0.0(4) . . . . ?
C32 N12 C36 C35 -0.8(3) . . . . ?
C34 C35 C36 N12 0.7(4) . . . . ?

loop_
_cod_related_entry_id
_cod_related_entry_database
_cod_related_entry_code
1 ChemSpider 7889505
